data_4507229
loop_
_publ_author_name
'Nickerl, Georg'
'Notzon, Andreas'
'Heitbaum, Maja'
'Senkovska, Irena'
'Glorius, Frank'
'Kaskel, Stefan'

_publ_section_title
;
 Selective Adsorption Properties of Cationic Metal--Organic Frameworks
 Based on Imidazolic Linker
;
_journal_issue 1
_journal_name_full 'Crystal Growth &amp; Design'
_journal_page_first 198
_journal_paper_doi 10.1021/cg301347t
_journal_volume 13
_journal_year 2013
_chemical_formula_moiety 'C42 H34 Cu2 N4 O10'
_chemical_formula_sum 'C42 H34 Cu2 N4 O10'
_chemical_formula_weight 881.81
_chemical_properties_physical moisture-sensitive
_space_group_IT_number 165
_symmetry_cell_setting trigonal
_symmetry_Int_Tables_number 165
_symmetry_space_group_name_Hall '-P 3 2"c'
_symmetry_space_group_name_H-M 'P -3 c 1'
_atom_sites_solution_hydrogens geom
_atom_sites_solution_primary direct
_atom_sites_solution_secondary difmap
_audit_creation_method SHELXL-97
_cell_angle_alpha 90.00
_cell_angle_beta 90.00
_cell_angle_gamma 120.00
_cell_formula_units_Z 6
_cell_length_a 27.597(4)
_cell_length_b 27.597(4)
_cell_length_c 21.871(4)
_cell_measurement_temperature 293(2)
_cell_volume 14425(4)
_computing_cell_refinement XDS
_computing_data_collection 'marCCD 1994-2002'
_computing_data_reduction XDS
_computing_molecular_graphics 'Diamond 3.1'
_computing_publication_material WinGX
_computing_structure_refinement 'SHELXL-97 (Sheldrick, 1997)'
_computing_structure_solution 'SHELXS-97 (Sheldrick, 1997)'
_diffrn_ambient_pressure 100
_diffrn_ambient_temperature 293(2)
_diffrn_measured_fraction_theta_full 0.867
_diffrn_measured_fraction_theta_max 0.867
_diffrn_measurement_device_type 'MX-225 CCD'
_diffrn_measurement_method '\D\f scans'
_diffrn_radiation_monochromator Si-111
_diffrn_radiation_probe x-ray
_diffrn_radiation_type synchrotron
_diffrn_radiation_wavelength 0.88561
_diffrn_reflns_av_R_equivalents 0.0484
_diffrn_reflns_av_sigmaI/netI 0.0208
_diffrn_reflns_limit_h_max 34
_diffrn_reflns_limit_h_min -34
_diffrn_reflns_limit_k_max 34
_diffrn_reflns_limit_k_min -33
_diffrn_reflns_limit_l_max 23
_diffrn_reflns_limit_l_min -23
_diffrn_reflns_number 115363
_diffrn_reflns_theta_full 35.63
_diffrn_reflns_theta_max 35.63
_diffrn_reflns_theta_min 1.84
_diffrn_source synchrotron
_diffrn_source_type 'BESSY II MX 14.2'
_exptl_absorpt_coefficient_mu 0.469
_exptl_absorpt_correction_type empirical
_exptl_crystal_colour Blue
_exptl_crystal_density_diffrn 0.609
_exptl_crystal_density_method 'not measured'
_exptl_crystal_F_000 2712
_platon_squeeze_details
;
;
_refine_diff_density_max 1.894
_refine_diff_density_min -0.785
_refine_diff_density_rms 0.103
_refine_ls_extinction_method none
_refine_ls_goodness_of_fit_ref 1.088
_refine_ls_hydrogen_treatment mixed
_refine_ls_matrix_type full
_refine_ls_number_parameters 260
_refine_ls_number_reflns 9952
_refine_ls_number_restraints 0
_refine_ls_restrained_S_all 1.088
_refine_ls_R_factor_all 0.0642
_refine_ls_R_factor_gt 0.0594
_refine_ls_shift/su_max 0.000
_refine_ls_shift/su_mean 0.000
_refine_ls_structure_factor_coef Fsqd
_refine_ls_weighting_details 'calc w=1/[\s^2^(Fo^2^)+(0.1437P)^2^+1.3373P] where P=(Fo^2^+2Fc^2^)/3'
_refine_ls_weighting_scheme calc
_refine_ls_wR_factor_gt 0.1818
_refine_ls_wR_factor_ref 0.1882
_reflns_number_gt 8821
_reflns_number_total 9952
_reflns_threshold_expression >2sigma(I)
_cod_data_source_file cg301347t_si_002.cif
_cod_data_source_block squsse
_cod_database_code 4507229

loop_
_symmetry_equiv_pos_as_xyz
'x, y, z'
'-y, x-y, z'
'-x+y, -x, z'
'y, x, -z+1/2'
'x-y, -y, -z+1/2'
'-x, -x+y, -z+1/2'
'-x, -y, -z'
'y, -x+y, -z'
'x-y, x, -z'
'-y, -x, z-1/2'
'-x+y, y, z-1/2'
'x, x-y, z-1/2'

loop_
_atom_site_label
_atom_site_type_symbol
_atom_site_fract_x
_atom_site_fract_y
_atom_site_fract_z
_atom_site_U_iso_or_equiv
_atom_site_adp_type
_atom_site_occupancy
_atom_site_symmetry_multiplicity
_atom_site_calc_flag
_atom_site_refinement_flags
Cu1 Cu 0.033156(8) 0.478469(8) 0.005337(10) 0.03318(12) Uani 1 1 d .
O1 O -0.03352(6) 0.41568(6) 0.04179(8) 0.0529(4) Uani 1 1 d .
O2 O 0.08975(5) 0.54787(6) -0.03419(7) 0.0489(4) Uani 1 1 d .
C1 C -0.07947(8) 0.41407(8) 0.04810(9) 0.0418(5) Uani 1 1 d .
C2 C -0.12703(8) 0.36037(8) 0.07363(10) 0.0453(5) Uani 1 1 d .
C3 C -0.18035(9) 0.35167(8) 0.07355(12) 0.0535(6) Uani 1 1 d .
H3 H -0.1870 0.3797 0.0597 0.064 Uiso 1 1 calc R
C4 C -0.22529(9) 0.30065(9) 0.09418(13) 0.0583(6) Uani 1 1 d .
C5 C -0.21346(9) 0.26073(8) 0.11336(11) 0.0532(6) Uani 1 1 d .
C6 C -0.16025(11) 0.26817(12) 0.11470(15) 0.0754(9) Uani 1 1 d .
C7 C -0.11647(10) 0.31937(11) 0.09449(14) 0.0709(8) Uani 1 1 d .
H7 H -0.0800 0.3259 0.0951 0.085 Uiso 1 1 calc R
C8 C -0.28384(12) 0.29165(15) 0.0930(2) 0.1210(17) Uani 1 1 d .
H8A H -0.2829 0.3248 0.0781 0.181 Uiso 1 1 calc R
H8B H -0.2991 0.2837 0.1336 0.181 Uiso 1 1 calc R
H8C H -0.3068 0.2607 0.0667 0.181 Uiso 1 1 calc R
C9 C -0.14850(18) 0.22339(18) 0.1383(3) 0.146(3) Uani 1 1 d .
H9A H -0.1091 0.2368 0.1362 0.219 Uiso 1 1 calc R
H9B H -0.1682 0.1903 0.1137 0.219 Uiso 1 1 calc R
H9C H -0.1608 0.2147 0.1800 0.219 Uiso 1 1 calc R
C21 C -0.4236(2) 0.1437(3) 0.2085(2) 0.144(2) Uani 1 1 d .
H21A H -0.3982 0.1593 0.1746 0.216 Uiso 1 1 calc R
H21B H -0.4232 0.1734 0.2318 0.216 Uiso 1 1 calc R
H21C H -0.4607 0.1192 0.1936 0.216 Uiso 1 1 calc R
C10 C -0.33185(12) 0.12197(10) 0.12682(12) 0.0741(9) Uani 1 1 d .
C11 C -0.29207(13) 0.16388(11) 0.09247(13) 0.0769(9) Uani 1 1 d .
C12 C -0.27934(10) 0.19258(9) 0.18924(12) 0.0590(6) Uani 1 1 d .
H12 H -0.2653 0.2145 0.2241 0.071 Uiso 1 1 calc R
N1 N -0.26000(8) 0.20701(7) 0.13210(9) 0.0579(5) Uani 1 1 d .
N2 N -0.32298(8) 0.14012(8) 0.18629(9) 0.0592(6) Uani 1 1 d .
C13 C -0.35699(9) 0.10948(9) 0.23863(11) 0.0546(6) Uani 1 1 d .
C14 C -0.33987(12) 0.08022(11) 0.27420(14) 0.0678(8) Uani 1 1 d .
C15 C -0.05197(10) 0.37253(11) -0.17446(13) 0.0597(6) Uani 1 1 d .
H15 H -0.0309 0.3625 -0.1498 0.072 Uiso 1 1 calc R
C16 C -0.05559(8) 0.41951(8) -0.16072(10) 0.0450(5) Uani 1 1 d .
C17 C -0.08433(12) 0.43597(10) -0.19878(12) 0.0657(7) Uani 1 1 d .
H17 H -0.0859 0.4680 -0.1894 0.079 Uiso 1 1 calc R
C18 C -0.40548(11) 0.11114(13) 0.24887(14) 0.0739(9) Uani 1 1 d .
C20 C -0.03110(7) 0.45113(8) -0.10250(10) 0.0390(5) Uani 1 1 d .
O3 O 0.00546(6) 0.44394(6) -0.07587(7) 0.0470(4) Uani 1 1 d .
O4 O 0.04980(6) 0.51896(7) 0.08377(7) 0.0501(4) Uani 1 1 d .
C19 C -0.28857(8) 0.07770(9) 0.25954(9) 0.1272(19) Uani 1 1 d .
H19A H -0.2836 0.0550 0.2893 0.191 Uiso 1 1 calc R
H19B H -0.2567 0.1148 0.2601 0.191 Uiso 1 1 calc R
H19C H -0.2923 0.0617 0.2197 0.191 Uiso 1 1 calc R
OL O 0.08786(8) 0.44256(9) 0.02484(9) 0.0743(5) Uani 1 1 d R

loop_
_atom_site_aniso_label
_atom_site_aniso_U_11
_atom_site_aniso_U_22
_atom_site_aniso_U_33
_atom_site_aniso_U_23
_atom_site_aniso_U_13
_atom_site_aniso_U_12
Cu1 0.01946(14) 0.02820(15) 0.0334(2) -0.00018(7) -0.00134(7) -0.00196(8)
O1 0.0330(7) 0.0372(7) 0.0644(11) 0.0158(7) 0.0126(6) -0.0005(6)
O2 0.0292(6) 0.0336(7) 0.0588(10) 0.0117(6) 0.0087(6) -0.0030(5)
C1 0.0299(9) 0.0334(9) 0.0311(11) 0.0014(7) 0.0049(7) -0.0074(7)
C2 0.0323(9) 0.0337(9) 0.0404(13) 0.0056(7) 0.0066(7) -0.0057(7)
C3 0.0376(10) 0.0335(9) 0.0676(16) 0.0098(9) 0.0156(9) 0.0014(8)
C4 0.0363(10) 0.0402(11) 0.0714(18) 0.0094(10) 0.0200(10) -0.0012(9)
C5 0.0433(11) 0.0353(10) 0.0450(14) 0.0104(8) 0.0155(8) -0.0074(8)
C6 0.0521(14) 0.0547(15) 0.095(2) 0.0385(14) 0.0121(13) 0.0082(11)
C7 0.0365(11) 0.0554(14) 0.092(2) 0.0295(13) 0.0062(11) 0.0017(10)
C8 0.0432(15) 0.072(2) 0.226(5) 0.052(3) 0.047(2) 0.0126(14)
C9 0.093(3) 0.088(3) 0.248(7) 0.106(4) 0.038(3) 0.037(2)
C21 0.116(3) 0.226(6) 0.118(4) 0.117(4) 0.052(3) 0.106(4)
C10 0.0742(17) 0.0456(12) 0.0437(17) 0.0043(10) 0.0134(12) -0.0140(11)
C11 0.0757(18) 0.0492(13) 0.0463(18) 0.0027(10) 0.0155(12) -0.0134(12)
C12 0.0549(13) 0.0385(10) 0.0463(15) 0.0064(9) 0.0140(10) -0.0046(9)
N1 0.0520(10) 0.0357(9) 0.0459(13) 0.0082(7) 0.0166(8) -0.0082(8)
N2 0.0535(11) 0.0394(9) 0.0405(13) 0.0102(7) 0.0156(8) -0.0099(8)
C13 0.0486(12) 0.0404(10) 0.0390(14) 0.0116(8) 0.0177(9) -0.0046(9)
C14 0.0642(15) 0.0546(13) 0.071(2) 0.0238(12) 0.0318(13) 0.0199(12)
C15 0.0502(12) 0.0635(14) 0.0588(18) -0.0226(11) -0.0216(10) 0.0234(11)
C16 0.0337(9) 0.0409(10) 0.0380(13) -0.0065(8) -0.0059(7) 0.0019(7)
C17 0.0872(18) 0.0474(12) 0.0486(17) -0.0136(10) -0.0331(13) 0.0233(12)
C18 0.0590(15) 0.089(2) 0.0497(19) 0.0350(14) 0.0102(11) 0.0188(14)
C20 0.0261(8) 0.0358(9) 0.0313(12) -0.0031(7) -0.0035(6) -0.0024(7)
O3 0.0331(7) 0.0544(8) 0.0383(9) -0.0165(6) -0.0127(5) 0.0105(6)
O4 0.0496(8) 0.0529(9) 0.0379(9) -0.0124(6) -0.0169(6) 0.0183(7)
C19 0.121(3) 0.141(4) 0.144(4) 0.073(3) 0.087(3) 0.083(3)
OL 0.0640(11) 0.0944(15) 0.0695(14) 0.0056(10) 0.0143(9) 0.0434(11)

loop_
_atom_type_symbol
_atom_type_description
_atom_type_scat_dispersion_real
_atom_type_scat_dispersion_imag
_atom_type_scat_source
C C 0.0033 0.0016 'International Tables Vol C Tables 4.2.6.8 and 6.1.1.4'
H H 0.0000 0.0000 'International Tables Vol C Tables 4.2.6.8 and 6.1.1.4'
N N 0.0061 0.0033 'International Tables Vol C Tables 4.2.6.8 and 6.1.1.4'
O O 0.0106 0.0060 'International Tables Vol C Tables 4.2.6.8 and 6.1.1.4'
Cu Cu 0.3201 1.2651 'International Tables Vol C Tables 4.2.6.8 and 6.1.1.4'

loop_
_geom_angle_atom_site_label_1
_geom_angle_atom_site_label_2
_geom_angle_atom_site_label_3
_geom_angle
_geom_angle_site_symmetry_1
_geom_angle_site_symmetry_3
O1 Cu1 O2 168.08(7) . .
O1 Cu1 O4 89.82(7) . .
O2 Cu1 O4 89.08(7) . .
O1 Cu1 O3 88.49(7) . .
O2 Cu1 O3 90.10(7) . .
O4 Cu1 O3 167.89(7) . .
O1 Cu1 OL 94.27(7) . .
O2 Cu1 OL 97.64(7) . .
O4 Cu1 OL 93.90(7) . .
O3 Cu1 OL 98.19(7) . .
O1 Cu1 Cu1 83.02(5) . 7_565
O2 Cu1 Cu1 85.10(5) . 7_565
O4 Cu1 Cu1 80.77(5) . 7_565
O3 Cu1 Cu1 87.12(5) . 7_565
OL Cu1 Cu1 174.00(5) . 7_565
C1 O1 Cu1 124.21(14) . .
C1 O2 Cu1 121.35(12) 7_565 .
O1 C1 O2 126.27(16) . 7_565
O1 C1 C2 116.26(19) . .
O2 C1 C2 117.46(18) 7_565 .
C3 C2 C7 120.43(18) . .
C3 C2 C1 120.2(2) . .
C7 C2 C1 119.34(19) . .
C2 C3 C4 120.6(2) . .
C5 C4 C3 117.4(2) . .
C5 C4 C8 122.9(2) . .
C3 C4 C8 119.7(3) . .
C4 C5 C6 123.68(18) . .
C4 C5 N1 117.7(2) . .
C6 C5 N1 118.6(2) . .
C5 C6 C7 117.6(3) . .
C5 C6 C9 122.1(2) . .
C7 C6 C9 120.2(3) . .
C2 C7 C6 120.3(2) . .
C11 C10 N2 107.1(2) . .
C10 C11 N1 106.5(2) . .
N1 C12 N2 106.5(2) . .
C12 N1 C11 110.00(17) . .
C12 N1 C5 125.76(19) . .
C11 N1 C5 124.2(2) . .
C12 N2 C10 109.82(18) . .
C12 N2 C13 124.0(2) . .
C10 N2 C13 126.09(18) . .
C14 C13 C18 123.7(2) . .
C14 C13 N2 118.7(2) . .
C18 C13 N2 117.6(2) . .
C13 C14 C15 117.9(2) . 10_556
C13 C14 C19 121.6(2) . .
C15 C14 C19 120.5(2) 10_556 .
C16 C15 C14 119.9(2) . 10
C17 C16 C15 120.2(2) . .
C17 C16 C20 119.2(2) . .
C15 C16 C20 120.5(2) . .
C16 C17 C18 121.2(3) . 10
C13 C18 C17 117.0(2) . 10_556
C13 C18 C21 122.6(3) . .
C17 C18 C21 120.3(3) 10_556 .
O4 C20 O3 125.61(19) 7_565 .
O4 C20 C16 116.78(18) 7_565 .
O3 C20 C16 117.57(19) . .
C20 O3 Cu1 118.98(14) . .
C20 O4 Cu1 127.39(14) 7_565 .

loop_
_geom_bond_atom_site_label_1
_geom_bond_atom_site_label_2
_geom_bond_distance
_geom_bond_site_symmetry_2
Cu1 O1 1.9586(13) .
Cu1 O2 1.9655(12) .
Cu1 O4 1.9721(15) .
Cu1 O3 1.9795(14) .
Cu1 OL 2.2225(19) .
Cu1 Cu1 2.6439(6) 7_565
O1 C1 1.254(3) .
O2 C1 1.255(3) 7_565
C1 O2 1.255(3) 7_565
C1 C2 1.512(2) .
C2 C3 1.367(3) .
C2 C7 1.380(4) .
C3 C4 1.406(2) .
C4 C5 1.362(4) .
C4 C8 1.507(4) .
C5 C6 1.378(4) .
C5 N1 1.453(2) .
C6 C7 1.394(3) .
C6 C9 1.517(5) .
C21 C18 1.512(5) .
C10 C11 1.356(3) .
C10 N2 1.371(3) .
C11 N1 1.378(3) .
C12 N1 1.339(3) .
C12 N2 1.344(3) .
N2 C13 1.453(2) .
C13 C14 1.364(4) .
C13 C18 1.380(4) .
C14 C15 1.407(3) 10_556
C14 C19 1.487(3) .
C15 C16 1.382(3) .
C15 C14 1.407(3) 10
C16 C17 1.374(3) .
C16 C20 1.500(3) .
C17 C18 1.394(3) 10
C18 C17 1.394(3) 10_556
C20 O4 1.242(3) 7_565
C20 O3 1.264(3) .
O4 C20 1.242(3) 7_565

loop_
_platon_squeeze_void_nr
_platon_squeeze_void_average_x
_platon_squeeze_void_average_y
_platon_squeeze_void_average_z
_platon_squeeze_void_volume
_platon_squeeze_void_count_electrons
1 -0.006 -0.004 -0.004 9428.1 2552.4
